data_7106986
loop_
_publ_author_name
'Samir Barman'
'Hiroyasu Furukawa'
'Olivier Blacque'
'Koushik Venkatesan'
'Omar M. Yaghi'
'Guo-Xin Jin'
'Heinz Berke'

_publ_section_title
;
 Incorporation of active metal sites in MOFs via in situ generated ligand
 deficient metal-linker complexes
;
_journal_name_full Chem.Commun.
_journal_page_first 11882
_journal_paper_doi 10.1039/c1cc14387e
_journal_volume 47
_journal_year 2011
_chemical_formula_moiety 'C15.71 H21.51 Cu3 N5.90 O13'
_chemical_formula_sum 'C15.71 H21.51 Cu3 N5.9 O13'
_chemical_formula_weight 691.65
_chemical_name_systematic
;
?
;
_space_group_IT_number 142
_symmetry_cell_setting tetragonal
_symmetry_space_group_name_Hall '-I 4bd 2c'
_symmetry_space_group_name_H-M 'I 41/a c d :2'
_atom_sites_solution_hydrogens geom
_atom_sites_solution_primary direct
_atom_sites_solution_secondary difmap
_audit_creation_method SHELXL-97
_cell_angle_alpha 90.00
_cell_angle_beta 90.00
_cell_angle_gamma 90.00
_cell_formula_units_Z 16
_cell_length_a 17.6342(6)
_cell_length_b 17.6342(6)
_cell_length_c 33.4999(11)
_cell_measurement_reflns_used 2770
_cell_measurement_temperature 183(2)
_cell_measurement_theta_max 24.9984
_cell_measurement_theta_min 2.4263
_cell_volume 10417.3(6)
_computing_cell_refinement
;
CrysAlisPro, Oxford Diffraction Ltd.,
Version 1.171.33.34d (release 27-02-2009 CrysAlis171 .NET)
(compiled Feb 27 2009,15:38:38)
;
_computing_data_collection
;
CrysAlisPro, Oxford Diffraction Ltd.,
Version 1.171.33.34d (release 27-02-2009 CrysAlis171 .NET)
(compiled Feb 27 2009,15:38:38)
;
_computing_data_reduction
;
CrysAlisPro, Oxford Diffraction Ltd.,
Version 1.171.33.34d (release 27-02-2009 CrysAlis171 .NET)
(compiled Feb 27 2009,15:38:38)
;
_computing_molecular_graphics
; ORTEP-3 for Windows, Version 2.01.
Farrugia, L. J. (1997). J. Appl. Cryst. 30, 565.
;
_computing_publication_material
; WinGX -- An integrated system of Windows programs for the solution,
refinment and analysis of single crystal X-ray diffraction data,
Version 1.80.00.
Farrugia, L. J. (1999). J. Appl. Cryst. 32, 837-838.
SHELXL97. Program for crystal structure refinement.
Sheldrick, G.M. (2008). Acta Cryst. A64, 112-122.
PLATON for Windows, Version 1.12.
Spek, A. L. (2003). J. Appl. Cryst. 36, 7-13.
;
_computing_structure_refinement
; SHELXL97. Program for crystal structure refinement.
Sheldrick, G.M. (2008). Acta Cryst. A64, 112-122.
;
_computing_structure_solution
; SHELXS97. Program for Crystal Structure solution.
Sheldrick, G.M. (2008). Acta Cryst. A64, 112-122.
;
_diffrn_ambient_temperature 183(2)
_diffrn_detector_area_resol_mean 10.4498
_diffrn_measured_fraction_theta_full 0.999
_diffrn_measured_fraction_theta_max 0.999
_diffrn_measurement_device_type
; Oxford Diffraction (2007). Oxford Diffraction Ltd.,
Xcalibur CCD system
;
_diffrn_measurement_method 'omega scans'
_diffrn_radiation_monochromator graphite
_diffrn_radiation_source 'Enhance (Mo) X-ray Source'
_diffrn_radiation_type MoK\a
_diffrn_radiation_wavelength 0.71073
_diffrn_reflns_av_R_equivalents 0.1413
_diffrn_reflns_av_sigmaI/netI 0.1496
_diffrn_reflns_limit_h_max 18
_diffrn_reflns_limit_h_min -18
_diffrn_reflns_limit_k_max 16
_diffrn_reflns_limit_k_min -21
_diffrn_reflns_limit_l_max 40
_diffrn_reflns_limit_l_min -40
_diffrn_reflns_number 24570
_diffrn_reflns_theta_full 25.68
_diffrn_reflns_theta_max 25.68
_diffrn_reflns_theta_min 2.43
_diffrn_standards_decay_% 0
_diffrn_standards_interval_count 50
_diffrn_standards_interval_time 180
_diffrn_standards_number 2
_exptl_absorpt_coefficient_mu 2.499
_exptl_absorpt_correction_T_max 0.788
_exptl_absorpt_correction_T_min 0.604
_exptl_absorpt_correction_type analytical
_exptl_absorpt_process_details
;
CrysAlisPro, Oxford Diffraction Ltd.,
Version 1.171.33.34d (release 27-02-2009 CrysAlis171 .NET)
(compiled Feb 27 2009,15:38:38)
Analytical numeric absorption correction using a multifaceted crystal
model based on expressions derived by R.C. Clark & J.S. Reid.
(Clark, R. C. & Reid, J. S. (1995). Acta Cryst. A51, 887-897)
;
_exptl_crystal_colour green
_exptl_crystal_density_diffrn 1.762
_exptl_crystal_density_method 'not measured'
_exptl_crystal_description plate
_exptl_crystal_F_000 5568.8
_exptl_crystal_size_max 0.13
_exptl_crystal_size_mid 0.09
_exptl_crystal_size_min 0.05
_refine_diff_density_max 0.382
_refine_diff_density_min -0.466
_refine_diff_density_rms 0.077
_refine_ls_extinction_method none
_refine_ls_goodness_of_fit_ref 0.738
_refine_ls_hydrogen_treatment mixed
_refine_ls_matrix_type full
_refine_ls_number_parameters 181
_refine_ls_number_reflns 2480
_refine_ls_number_restraints 7
_refine_ls_restrained_S_all 0.737
_refine_ls_R_factor_all 0.1357
_refine_ls_R_factor_gt 0.0399
_refine_ls_shift/su_max 0.001
_refine_ls_shift/su_mean 0.000
_refine_ls_structure_factor_coef Fsqd
_refine_ls_weighting_details 'w=1/[\s^2^(Fo^2^)+(0.0422P)^2^] where P=(Fo^2^+2Fc^2^)/3'
_refine_ls_weighting_scheme calc
_refine_ls_wR_factor_gt 0.0800
_refine_ls_wR_factor_ref 0.0930
_reflns_number_gt 978
_reflns_number_total 2480
_reflns_threshold_expression >2sigma(I)
_cod_data_source_file c1cc14387e.txt
_cod_data_source_block MOF-647A
_cod_original_sg_symbol_H-M 'I 41/a c d'
_cod_original_formula_sum 'C15.71 H21.51 Cu3 N5.90 O13'
_cod_database_code 7106986

loop_
_symmetry_equiv_pos_as_xyz
'x, y, z'
'-x+1/2, -y, z+1/2'
'-y+1/4, x+3/4, z+1/4'
'y+1/4, -x+1/4, z+3/4'
'-x+1/2, y, -z'
'x, -y, -z+1/2'
'y+1/4, x+3/4, -z+3/4'
'-y+1/4, -x+1/4, -z+1/4'
'x+1/2, y+1/2, z+1/2'
'-x+1, -y+1/2, z+1'
'-y+3/4, x+5/4, z+3/4'
'y+3/4, -x+3/4, z+5/4'
'-x+1, y+1/2, -z+1/2'
'x+1/2, -y+1/2, -z+1'
'y+3/4, x+5/4, -z+5/4'
'-y+3/4, -x+3/4, -z+3/4'
'-x, -y, -z'
'x-1/2, y, -z-1/2'
'y-1/4, -x-3/4, -z-1/4'
'-y-1/4, x-1/4, -z-3/4'
'x-1/2, -y, z'
'-x, y, z-1/2'
'-y-1/4, -x-3/4, z-3/4'
'y-1/4, x-1/4, z-1/4'
'-x+1/2, -y+1/2, -z+1/2'
'x, y+1/2, -z'
'y+1/4, -x-1/4, -z+1/4'
'-y+1/4, x+1/4, -z-1/4'
'x, -y+1/2, z+1/2'
'-x+1/2, y+1/2, z'
'-y+1/4, -x-1/4, z-1/4'
'y+1/4, x+1/4, z+1/4'

loop_
_atom_site_label
_atom_site_type_symbol
_atom_site_fract_x
_atom_site_fract_y
_atom_site_fract_z
_atom_site_U_iso_or_equiv
_atom_site_adp_type
_atom_site_occupancy
_atom_site_symmetry_multiplicity
_atom_site_calc_flag
_atom_site_refinement_flags
_atom_site_disorder_assembly
_atom_site_disorder_group
C1 C 0.4622(4) 0.3988(4) 1.05050(15) 0.0436(17) Uani 1 1 d . . .
C2 C 0.4764(4) 0.4081(3) 1.01061(15) 0.0471(18) Uani 1 1 d . . .
H2 H 0.5230 0.4073 0.9976 0.056 Uiso 1 1 calc R . .
C3 C 0.4058(4) 0.4188(3) 0.99434(15) 0.0380(15) Uani 1 1 d . . .
C4 C 0.3774(4) 0.4290(3) 0.95271(16) 0.0428(17) Uani 1 1 d . . .
C5 C 0.5117(4) 0.3885(4) 1.08575(17) 0.0455(18) Uani 1 1 d . . .
N1 N 0.3874(3) 0.4044(3) 1.05787(11) 0.0433(15) Uani 1 1 d . A .
N2 N 0.3516(3) 0.4157(2) 1.02250(12) 0.0371(13) Uani 1 1 d . . .
O1 O 0.2577(3) 0.3628(3) 1.10834(11) 0.0633(13) Uani 1 1 d D A .
H1A H 0.236(3) 0.387(3) 1.0911(14) 0.076 Uiso 1 1 d D . .
H1B H 0.237(3) 0.362(4) 1.1300(9) 0.076 Uiso 1 1 d D . .
O2 O 0.5800(3) 0.3902(2) 1.08274(10) 0.0503(12) Uani 1 1 d . . .
O3A O 0.3665(10) 0.4969(12) 1.1394(5) 0.084(3) Uani 0.451(6) 1 d P A 1
N4 N 0.4181(9) 0.6071(8) 1.1596(4) 0.084(3) Uani 0.451(6) 1 d P A 1
C8 C 0.4159(11) 0.5423(10) 1.1428(5) 0.084(3) Uani 0.451(6) 1 d P A 1
H8 H 0.4614 0.5279 1.1309 0.101 Uiso 0.451(6) 1 calc PR A 1
C9 C 0.3516(10) 0.6358(9) 1.1782(5) 0.084(3) Uani 0.451(6) 1 d P A 1
H9A H 0.3620 0.6849 1.1893 0.126 Uiso 0.451(6) 1 calc PR A 1
H9B H 0.3360 0.6019 1.1990 0.126 Uiso 0.451(6) 1 calc PR A 1
H9C H 0.3118 0.6400 1.1587 0.126 Uiso 0.451(6) 1 calc PR A 1
C10 C 0.4769(9) 0.6528(9) 1.1637(5) 0.084(3) Uani 0.451(6) 1 d P A 1
H10A H 0.4615 0.6978 1.1777 0.126 Uiso 0.451(6) 1 calc PR A 1
H10B H 0.4960 0.6664 1.1379 0.126 Uiso 0.451(6) 1 calc PR A 1
H10C H 0.5160 0.6275 1.1786 0.126 Uiso 0.451(6) 1 calc PR A 1
O3B O 0.3326(6) 0.4899(9) 1.1462(4) 0.084(3) Uani 0.549(6) 1 d PD A 2
H3A H 0.290(2) 0.499(4) 1.139(3) 0.101 Uiso 0.549(6) 1 d PD A 2
H3B H 0.353(5) 0.5231(12) 1.133(2) 0.101 Uiso 0.549(6) 1 d PD A 2
O4 O 0.4763(2) 0.3821(2) 1.11925(11) 0.0530(11) Uani 1 1 d . A .
O5 O 0.4229(2) 0.4283(2) 0.92440(10) 0.0529(13) Uani 1 1 d . . .
O6 O 0.3056(3) 0.4363(2) 0.94993(10) 0.0486(11) Uani 1 1 d . . .
Cu1 Cu 0.36495(5) 0.38031(5) 1.114916(18) 0.0498(3) Uani 1 1 d D . .
Cu2 Cu 0.2500 0.43729(6) 1.0000 0.0393(3) Uani 1 2 d S . .
C6 C 0.2768(9) 0.6050(8) 0.9930(4) 0.069(2) Uani 0.50 1 d P . .
H6 H 0.3074 0.5886 0.9721 0.083 Uiso 0.50 1 calc PR . .
C7A C 0.2236(8) 0.7184(8) 1.0305(4) 0.069(2) Uani 0.50 1 d P . .
H7A1 H 0.2193 0.7715 1.0247 0.104 Uiso 0.50 1 calc PR . .
H7A2 H 0.2468 0.7118 1.0562 0.104 Uiso 0.50 1 calc PR . .
H7A3 H 0.1741 0.6958 1.0306 0.104 Uiso 0.50 1 calc PR . .
C7B C 0.3213(9) 0.7337(8) 0.9795(4) 0.069(2) Uani 0.50 1 d P . .
H7B1 H 0.3034 0.7847 0.9830 0.104 Uiso 0.50 1 calc PR . .
H7B2 H 0.3227 0.7217 0.9516 0.104 Uiso 0.50 1 calc PR . .
H7B3 H 0.3713 0.7291 0.9906 0.104 Uiso 0.50 1 calc PR . .
O7 O 0.2454(8) 0.5590(5) 1.0123(2) 0.069(2) Uani 0.50 1 d P . .
N3 N 0.2707(6) 0.6817(5) 0.9998(5) 0.069(2) Uani 0.50 1 d P . .

loop_
_atom_site_aniso_label
_atom_site_aniso_U_11
_atom_site_aniso_U_22
_atom_site_aniso_U_33
_atom_site_aniso_U_23
_atom_site_aniso_U_13
_atom_site_aniso_U_12
C1 0.045(5) 0.066(5) 0.020(3) 0.012(3) -0.006(3) -0.013(4)
C2 0.053(5) 0.060(5) 0.029(4) 0.000(3) 0.001(3) 0.000(4)
C3 0.047(4) 0.044(4) 0.023(3) 0.001(3) -0.001(3) 0.001(3)
C4 0.058(5) 0.045(4) 0.025(3) 0.005(3) -0.007(3) 0.002(4)
C5 0.052(5) 0.062(5) 0.023(3) 0.007(3) 0.000(3) 0.001(4)
N1 0.066(4) 0.051(4) 0.013(2) 0.009(2) -0.008(2) -0.004(3)
N2 0.050(4) 0.039(3) 0.023(2) 0.003(2) 0.000(2) -0.003(2)
O1 0.055(3) 0.100(4) 0.035(3) 0.023(3) 0.016(2) 0.018(3)
O2 0.055(3) 0.074(3) 0.021(2) 0.012(2) -0.009(2) -0.003(3)
O3A 0.084(8) 0.071(4) 0.097(4) -0.024(3) -0.014(5) 0.008(5)
N4 0.084(8) 0.071(4) 0.097(4) -0.024(3) -0.014(5) 0.008(5)
C8 0.084(8) 0.071(4) 0.097(4) -0.024(3) -0.014(5) 0.008(5)
C9 0.084(8) 0.071(4) 0.097(4) -0.024(3) -0.014(5) 0.008(5)
C10 0.084(8) 0.071(4) 0.097(4) -0.024(3) -0.014(5) 0.008(5)
O3B 0.084(8) 0.071(4) 0.097(4) -0.024(3) -0.014(5) 0.008(5)
O4 0.060(3) 0.071(3) 0.028(2) 0.010(2) -0.007(2) -0.008(2)
O5 0.054(3) 0.084(4) 0.021(2) 0.010(2) 0.004(2) 0.007(3)
O6 0.045(3) 0.077(3) 0.024(2) 0.010(2) -0.0033(19) 0.007(3)
Cu1 0.0669(6) 0.0624(6) 0.0202(3) 0.0076(4) 0.0024(4) 0.0001(5)
Cu2 0.0487(7) 0.0470(7) 0.0222(4) 0.000 -0.0017(5) 0.000
C6 0.088(6) 0.058(4) 0.062(4) 0.006(3) 0.012(5) 0.004(3)
C7A 0.088(6) 0.058(4) 0.062(4) 0.006(3) 0.012(5) 0.004(3)
C7B 0.088(6) 0.058(4) 0.062(4) 0.006(3) 0.012(5) 0.004(3)
O7 0.088(6) 0.058(4) 0.062(4) 0.006(3) 0.012(5) 0.004(3)
N3 0.088(6) 0.058(4) 0.062(4) 0.006(3) 0.012(5) 0.004(3)

loop_
_atom_type_symbol
_atom_type_description
_atom_type_scat_dispersion_real
_atom_type_scat_dispersion_imag
_atom_type_scat_source
C C 0.0033 0.0016 'International Tables Vol C Tables 4.2.6.8 and 6.1.1.4'
H H 0.0000 0.0000 'International Tables Vol C Tables 4.2.6.8 and 6.1.1.4'
N N 0.0061 0.0033 'International Tables Vol C Tables 4.2.6.8 and 6.1.1.4'
O O 0.0106 0.0060 'International Tables Vol C Tables 4.2.6.8 and 6.1.1.4'
Cu Cu 0.3201 1.2651 'International Tables Vol C Tables 4.2.6.8 and 6.1.1.4'

loop_
_geom_angle_atom_site_label_1
_geom_angle_atom_site_label_2
_geom_angle_atom_site_label_3
_geom_angle
_geom_angle_site_symmetry_1
_geom_angle_site_symmetry_3
N1 C1 C2 110.5(5) . .
N1 C1 C5 116.1(5) . .
C2 C1 C5 133.3(6) . .
C1 C2 C3 103.8(6) . .
C1 C2 H2 128.1 . .
C3 C2 H2 128.1 . .
N2 C3 C2 111.2(5) . .
N2 C3 C4 114.9(6) . .
C2 C3 C4 133.8(6) . .
O5 C4 O6 125.9(5) . .
O5 C4 C3 119.7(6) . .
O6 C4 C3 114.4(5) . .
O2 C5 O4 123.8(5) . .
O2 C5 C1 121.2(6) . .
O4 C5 C1 114.9(6) . .
C1 N1 N2 107.9(4) . .
C1 N1 Cu1 110.8(3) . .
N2 N1 Cu1 140.7(4) . .
C3 N2 N1 106.7(5) . .
C3 N2 Cu2 111.6(4) . .
N1 N2 Cu2 141.4(4) . .
Cu1 O1 H1A 118(5) . .
Cu1 O1 H1B 110(5) . .
H1A O1 H1B 115(7) . .
C5 O2 Cu1 111.9(4) . 27_567
C8 O3A Cu1 132.0(15) . .
C8 O3A H3A 136(3) . .
Cu1 O3A H3A 90.4(19) . .
C8 O3A H3B 77(10) . .
Cu1 O3A H3B 129(10) . .
H3A O3A H3B 64(5) . .
C8 N4 C10 128.0(19) . .
C8 N4 C9 119.3(17) . .
C10 N4 C9 112.6(15) . .
O3A C8 N4 132(2) . .
O3A C8 H8 114.1 . .
N4 C8 H8 114.1 . .
N4 C8 H3B 113(2) . .
H8 C8 H3B 127.2 . .
N4 C9 H9A 109.5 . .
N4 C9 H9B 109.5 . .
H9A C9 H9B 109.5 . .
N4 C9 H9C 109.5 . .
H9A C9 H9C 109.5 . .
H9B C9 H9C 109.5 . .
N4 C10 H10A 109.5 . .
N4 C10 H10B 109.5 . .
H10A C10 H10B 109.5 . .
N4 C10 H10C 109.5 . .
H10A C10 H10C 109.5 . .
H10B C10 H10C 109.5 . .
Cu1 O3B H3A 105(2) . .
Cu1 O3B H3B 105(2) . .
H3A O3B H3B 96(2) . .
C5 O4 Cu1 114.8(4) . .
C4 O6 Cu2 116.0(3) . .
O1 Cu1 O2 89.10(17) . 20_658
O1 Cu1 O4 171.3(2) . .
O2 Cu1 O4 89.28(17) 20_658 .
O1 Cu1 N1 96.86(19) . .
O2 Cu1 N1 163.3(2) 20_658 .
O4 Cu1 N1 82.49(19) . .
O1 Cu1 O3A 101.7(5) . .
O2 Cu1 O3A 95.1(5) 20_658 .
O4 Cu1 O3A 86.9(5) . .
N1 Cu1 O3A 98.9(5) . .
O1 Cu1 O3B 86.7(3) . .
O2 Cu1 O3B 87.7(4) 20_658 .
O4 Cu1 O3B 101.7(3) . .
N1 Cu1 O3B 108.1(4) . .
O3A Cu1 O3B 16.6(6) . .
O6 Cu2 O6 179.0(3) 5_557 .
O6 Cu2 N2 82.56(17) 5_557 5_557
O6 Cu2 N2 97.25(17) . 5_557
O6 Cu2 N2 97.25(17) 5_557 .
O6 Cu2 N2 82.56(17) . .
N2 Cu2 N2 157.9(3) 5_557 .
O6 Cu2 O7 80.0(2) 5_557 .
O6 Cu2 O7 101.0(3) . .
N2 Cu2 O7 103.1(4) 5_557 .
N2 Cu2 O7 98.6(4) . .
O6 Cu2 O7 101.0(3) 5_557 5_557
O6 Cu2 O7 80.0(2) . 5_557
N2 Cu2 O7 98.6(4) 5_557 5_557
N2 Cu2 O7 103.1(4) . 5_557
O7 Cu2 O7 22.2(4) . 5_557
O7 C6 N3 123.3(13) . .
O7 C6 H6 118.3 . .
N3 C6 H6 118.3 . .
N3 C7A H7A1 109.5 . .
N3 C7A H7A2 109.5 . .
H7A1 C7A H7A2 109.5 . .
N3 C7A H7A3 109.5 . .
H7A1 C7A H7A3 109.5 . .
H7A2 C7A H7A3 109.5 . .
N3 C7B H7B1 109.5 . .
N3 C7B H7B2 109.5 . .
H7B1 C7B H7B2 109.5 . .
N3 C7B H7B3 109.5 . .
H7B1 C7B H7B3 109.5 . .
H7B2 C7B H7B3 109.5 . .
C6 O7 Cu2 123.7(8) . .
C6 N3 C7B 119.7(13) . .
C6 N3 C7A 126.3(12) . .
C7B N3 C7A 113.4(10) . .
C7B N3 C6 157.4(13) . 5_557
C7A N3 C6 88.3(10) . 5_557

loop_
_geom_bond_atom_site_label_1
_geom_bond_atom_site_label_2
_geom_bond_distance
_geom_bond_site_symmetry_2
C1 N1 1.346(7) .
C1 C2 1.369(7) .
C1 C5 1.479(8) .
C2 C3 1.372(8) .
C2 H2 0.9300 .
C3 N2 1.344(7) .
C3 C4 1.493(7) .
C4 O5 1.243(7) .
C4 O6 1.276(7) .
C5 O2 1.209(7) .
C5 O4 1.288(6) .
N1 N2 1.358(5) .
N1 Cu1 1.997(4) .
N2 Cu2 1.981(5) .
O1 Cu1 1.928(5) .
O1 H1A 0.81(5) .
O1 H1B 0.81(4) .
O2 Cu1 1.967(3) 27_567
O3A C8 1.19(2) .
O3A Cu1 2.21(2) .
N4 C8 1.275(18) .
N4 C10 1.322(19) .
N4 C9 1.420(19) .
C8 H8 0.9300 .
C8 H3B 1.20(10) .
C9 H9A 0.9600 .
C9 H9B 0.9600 .
C9 H9C 0.9600 .
C10 H10A 0.9600 .
C10 H10B 0.9600 .
C10 H10C 0.9600 .
O3B Cu1 2.271(15) .
O3B H3A 0.814(10) .
O3B H3B 0.816(10) .
O4 Cu1 1.970(4) .
O6 Cu2 1.943(4) .
Cu1 O2 1.967(3) 20_658
Cu2 O6 1.943(4) 5_557
Cu2 N2 1.981(5) 5_557
Cu2 O7 2.187(8) .
Cu2 O7 2.187(8) 5_557
C6 O7 1.177(14) .
C6 N3 1.377(15) .
C6 H6 0.9300 .
C7A N3 1.471(18) .
C7A H7A1 0.9600 .
C7A H7A2 0.9600 .
C7A H7A3 0.9600 .
C7B N3 1.448(16) .
C7B H7B1 0.9600 .
C7B H7B2 0.9600 .
C7B H7B3 0.9600 .
N3 C6 1.610(15) 5_557

loop_
_geom_hbond_atom_site_label_D
_geom_hbond_atom_site_label_H
_geom_hbond_atom_site_label_A
_geom_hbond_distance_DH
_geom_hbond_distance_HA
_geom_hbond_distance_DA
_geom_hbond_angle_DHA
_geom_hbond_site_symmetry_A
O1 H1A O6 0.81(5) 1.78(5) 2.596(6) 174(7) 5_557
O1 H1B O5 0.81(5) 1.91(2) 2.694(5) 161(6) 12_454
